data_7038891
loop_
_publ_author_name
'Tang, Jie'
'Huang, Fuping'
'Wei, Yi'
'Bian, Hedong'
'Zhang, Wei'
'Liang, Hong'

_publ_section_title
;
 Bovine serum albumin-cobalt(ii) Schiff base complex hybrid: an efficient
 artificial metalloenzyme for enantioselective sulfoxidation using
 hydrogen peroxide.
;
_journal_issue 19
_journal_name_full 'Dalton transactions (Cambridge, England : 2003)'
_journal_page_first 8061
_journal_page_last 8072
_journal_paper_doi 10.1039/c5dt04507j
_journal_volume 45
_journal_year 2016
_chemical_formula_moiety 'C40 H44 Cl2 Co3 N4 O4'
_chemical_formula_sum 'C40 H44 Cl2 Co3 N4 O4'
_chemical_formula_weight 892.48
_chemical_name_systematic
;
 ? 
;
_space_group_crystal_system triclinic
_space_group_IT_number 2
_space_group_name_Hall '-P 1'
_space_group_name_H-M_alt 'P -1'
_symmetry_space_group_name_Hall '-P 1'
_symmetry_space_group_name_H-M 'P -1'
_atom_sites_solution_hydrogens geom
_atom_sites_solution_primary heavy
_atom_sites_solution_secondary difmap
_audit_creation_date 2015-11-14
_audit_creation_method
;
  Olex2 1.2-ac2
  (compiled 2012.03.06 svn.r2239, GUI svn.r4109)
;
_audit_update_record
;
2015-11-16 deposited with the CCDC.
2016-03-28 downloaded from the CCDC.
;
_cell_angle_alpha 75.049(4)
_cell_angle_beta 78.964(4)
_cell_angle_gamma 68.160(4)
_cell_formula_units_Z 1
_cell_length_a 8.327(2)
_cell_length_b 9.764(3)
_cell_length_c 13.148(4)
_cell_measurement_reflns_used 4439
_cell_measurement_temperature 296.15
_cell_measurement_theta_max 26.35
_cell_measurement_theta_min 2.30
_cell_volume 953.2(5)
_computing_molecular_graphics
;
O. V. Dolomanov, L. J. Bourhis, R. J. Gildea, J. A. K. Howard and H. Puschmann,
OLEX2: a complete structure solution, refinement and analysis program.
J. Appl. Cryst. (2009). 42, 339-341.
;
_computing_publication_material
;
O. V. Dolomanov, L. J. Bourhis, R. J. Gildea, J. A. K. Howard and H. Puschmann,
OLEX2: a complete structure solution, refinement and analysis program.
J. Appl. Cryst. (2009). 42, 339-341.
;
_computing_structure_refinement
;
XL, G.M. Sheldrick, Acta Cryst.
(2008). A64, 112-122
;
_computing_structure_solution 'A short history of SHELX (Sheldrick, 2007)/Bruker'
_diffrn_ambient_temperature 296.15
_diffrn_measured_fraction_theta_full 0.994
_diffrn_measured_fraction_theta_max 0.994
_diffrn_measurement_device_type 'Bruker APEX-II CCD'
_diffrn_measurement_method '\f and \w scans'
_diffrn_radiation_monochromator graphite
_diffrn_radiation_type MoK\a
_diffrn_radiation_wavelength 0.71073
_diffrn_reflns_av_R_equivalents 0.0246
_diffrn_reflns_av_unetI/netI 0.0277
_diffrn_reflns_limit_h_max 10
_diffrn_reflns_limit_h_min -10
_diffrn_reflns_limit_k_max 12
_diffrn_reflns_limit_k_min -12
_diffrn_reflns_limit_l_max 16
_diffrn_reflns_limit_l_min -16
_diffrn_reflns_number 10974
_diffrn_reflns_theta_full 26.37
_diffrn_reflns_theta_max 26.37
_diffrn_reflns_theta_min 1.61
_diffrn_source 'fine-focus sealed tube'
_diffrn_source_current 30.0
_diffrn_source_power 1.5
_diffrn_source_voltage 50.0
_diffrn_standards_number 0
_exptl_absorpt_coefficient_mu 1.477
_exptl_absorpt_correction_T_max 0.8910
_exptl_absorpt_correction_T_min 0.6656
_exptl_absorpt_correction_type none
_exptl_crystal_colour brown
_exptl_crystal_density_diffrn 1.555
_exptl_crystal_density_method 'not measured'
_exptl_crystal_description block
_exptl_crystal_F_000 459
_exptl_crystal_size_max 0.3
_exptl_crystal_size_mid 0.15
_exptl_crystal_size_min 0.08
_refine_diff_density_max 0.299
_refine_diff_density_min -0.282
_refine_diff_density_rms 0.065
_refine_ls_extinction_method none
_refine_ls_goodness_of_fit_ref 1.087
_refine_ls_hydrogen_treatment mixed
_refine_ls_matrix_type full
_refine_ls_number_parameters 243
_refine_ls_number_reflns 3881
_refine_ls_number_restraints 0
_refine_ls_restrained_S_all 1.087
_refine_ls_R_factor_all 0.0360
_refine_ls_R_factor_gt 0.0277
_refine_ls_shift/su_max 0.001
_refine_ls_shift/su_mean 0.000
_refine_ls_structure_factor_coef Fsqd
_refine_ls_weighting_details 'calc w=1/[\s^2^(Fo^2^)+(0.0512P)^2^+0.0255P] where P=(Fo^2^+2Fc^2^)/3'
_refine_ls_weighting_scheme calc
_refine_ls_wR_factor_gt 0.0821
_refine_ls_wR_factor_ref 0.0863
_reflns_number_gt 3277
_reflns_number_total 3881
_reflns_threshold_expression >2sigma(I)
_cod_data_source_file c5dt04507j2.cif
_cod_data_source_block aaa
_cod_depositor_comments 'Adding full bibliography for 7038891.cif.'
_cod_original_cell_volume 953.2(4)
_cod_database_code 7038891
_olex2_submission_special_instructions 'No special instructions were received'

loop_
_space_group_symop_id
_space_group_symop_operation_xyz
1 'x, y, z'
2 '-x, -y, -z'

loop_
_atom_site_label
_atom_site_type_symbol
_atom_site_fract_x
_atom_site_fract_y
_atom_site_fract_z
_atom_site_U_iso_or_equiv
_atom_site_adp_type
_atom_site_occupancy
_atom_site_symmetry_multiplicity
_atom_site_calc_flag
_atom_site_refinement_flags
Co1 Co 0.5000 0.5000 1.0000 0.02445(12) Uani 1 2 d S
Co2 Co 0.73651(4) 0.65730(3) 0.93421(2) 0.02587(10) Uani 1 1 d .
Cl1 Cl 0.58605(7) 0.23844(6) 0.99109(5) 0.03703(15) Uani 1 1 d .
O1 O 0.65451(19) 0.56195(17) 0.85808(11) 0.0299(3) Uani 1 1 d .
O2 O 0.74289(19) 0.48460(16) 1.03972(11) 0.0280(3) Uani 1 1 d .
N1 N 0.7218(2) 0.8263(2) 0.82392(14) 0.0312(4) Uani 1 1 d .
N2 N 0.8354(2) 0.7366(2) 1.01229(14) 0.0277(4) Uani 1 1 d .
C1 C 0.6499(3) 0.5937(2) 0.75414(17) 0.0290(5) Uani 1 1 d .
C2 C 0.6335(3) 0.4856(3) 0.70767(19) 0.0368(5) Uani 1 1 d .
H2 H 0.6229 0.3967 0.7507 0.044 Uiso 1 1 calc R
C3 C 0.6327(4) 0.5082(3) 0.6007(2) 0.0482(7) Uani 1 1 d .
H3 H 0.6242 0.4342 0.5716 0.058 Uiso 1 1 calc R
C4 C 0.6446(4) 0.6408(3) 0.5357(2) 0.0536(7) Uani 1 1 d .
H4 H 0.6443 0.6561 0.4630 0.064 Uiso 1 1 calc R
C5 C 0.6569(4) 0.7497(3) 0.5787(2) 0.0469(6) Uani 1 1 d .
H5 H 0.6633 0.8389 0.5340 0.056 Uiso 1 1 calc R
C6 C 0.6601(3) 0.7316(3) 0.68862(17) 0.0324(5) Uani 1 1 d .
C7 C 0.6757(3) 0.8512(3) 0.72991(18) 0.0332(5) Uani 1 1 d .
C8 C 0.6341(3) 1.0095(3) 0.6601(2) 0.0445(6) Uani 1 1 d .
H8A H 0.5506 1.0229 0.6129 0.053 Uiso 1 1 calc R
H8B H 0.5802 1.0832 0.7048 0.053 Uiso 1 1 calc R
C9 C 0.7944(4) 1.0394(4) 0.5942(2) 0.0630(8) Uani 1 1 d .
H9A H 0.8749 1.0320 0.6404 0.095 Uiso 1 1 calc R
H9B H 0.7599 1.1388 0.5505 0.095 Uiso 1 1 calc R
H9C H 0.8491 0.9664 0.5501 0.095 Uiso 1 1 calc R
C10 C 0.7329(3) 0.9470(3) 0.86722(19) 0.0393(6) Uani 1 1 d .
H10A H 0.6196 1.0004 0.8998 0.047 Uiso 1 1 calc R
H10B H 0.7705 1.0184 0.8108 0.047 Uiso 1 1 calc R
C11 C 0.8622(3) 0.8767(2) 0.94873(19) 0.0337(5) Uani 1 1 d .
H11A H 0.9800 0.8542 0.9138 0.040 Uiso 1 1 calc R
H11B H 0.8447 0.9462 0.9942 0.040 Uiso 1 1 calc R
C12 C 0.8876(3) 0.6814(2) 1.10596(18) 0.0290(5) Uani 1 1 d .
C13 C 0.9749(3) 0.7600(3) 1.1515(2) 0.0390(6) Uani 1 1 d .
H13A H 1.0364 0.8123 1.0941 0.047 Uiso 1 1 calc R
H13B H 1.0599 0.6850 1.1966 0.047 Uiso 1 1 calc R
C14 C 0.8457(4) 0.8729(3) 1.2156(2) 0.0558(7) Uani 1 1 d .
H14A H 0.7907 0.8206 1.2757 0.084 Uiso 1 1 calc R
H14B H 0.7589 0.9456 1.1720 0.084 Uiso 1 1 calc R
H14C H 0.9062 0.9235 1.2394 0.084 Uiso 1 1 calc R
C15 C 0.8606(3) 0.5424(2) 1.17144(18) 0.0299(5) Uani 1 1 d .
C16 C 0.9033(3) 0.4938(3) 1.27741(19) 0.0404(6) Uani 1 1 d .
H16 H 0.9508 0.5494 1.3027 0.048 Uiso 1 1 calc R
C17 C 0.8777(3) 0.3689(3) 1.3438(2) 0.0454(6) Uani 1 1 d .
H17 H 0.9055 0.3419 1.4131 0.054 Uiso 1 1 calc R
C18 C 0.8101(3) 0.2827(3) 1.30745(19) 0.0402(6) Uani 1 1 d .
H18 H 0.7932 0.1970 1.3520 0.048 Uiso 1 1 calc R
C19 C 0.7684(3) 0.3242(3) 1.20562(18) 0.0325(5) Uani 1 1 d .
H19 H 0.7251 0.2647 1.1814 0.039 Uiso 1 1 calc R
C20 C 0.7889(3) 0.4541(2) 1.13659(16) 0.0265(4) Uani 1 1 d .

loop_
_atom_site_aniso_label
_atom_site_aniso_U_11
_atom_site_aniso_U_22
_atom_site_aniso_U_33
_atom_site_aniso_U_23
_atom_site_aniso_U_13
_atom_site_aniso_U_12
Co1 0.0283(2) 0.0208(2) 0.0258(2) -0.00552(16) -0.00135(16) -0.01036(17)
Co2 0.03330(18) 0.02215(16) 0.02449(17) -0.00461(11) -0.00104(12) -0.01317(13)
Cl1 0.0361(3) 0.0242(3) 0.0507(4) -0.0146(2) 0.0044(3) -0.0100(2)
O1 0.0407(9) 0.0298(8) 0.0236(8) -0.0060(6) -0.0014(6) -0.0177(7)
O2 0.0333(8) 0.0253(8) 0.0275(8) -0.0031(6) -0.0050(6) -0.0131(6)
N1 0.0375(10) 0.0280(10) 0.0289(10) -0.0066(8) 0.0026(8) -0.0147(8)
N2 0.0296(9) 0.0239(9) 0.0307(10) -0.0072(7) 0.0013(7) -0.0113(7)
C1 0.0255(11) 0.0321(12) 0.0276(11) -0.0107(9) -0.0023(9) -0.0048(9)
C2 0.0374(13) 0.0366(13) 0.0381(13) -0.0124(10) -0.0073(10) -0.0098(10)
C3 0.0554(16) 0.0537(17) 0.0428(15) -0.0238(13) -0.0119(12) -0.0143(13)
C4 0.0688(19) 0.0654(19) 0.0312(14) -0.0111(13) -0.0117(13) -0.0241(16)
C5 0.0592(17) 0.0509(16) 0.0299(13) -0.0023(11) -0.0079(11) -0.0204(13)
C6 0.0319(12) 0.0363(13) 0.0280(11) -0.0059(10) -0.0027(9) -0.0112(10)
C7 0.0348(12) 0.0310(12) 0.0289(12) -0.0003(9) 0.0000(9) -0.0111(10)
C8 0.0534(16) 0.0335(13) 0.0390(14) 0.0030(11) -0.0086(12) -0.0114(12)
C9 0.080(2) 0.0545(18) 0.0469(17) 0.0103(14) 0.0009(15) -0.0314(17)
C10 0.0590(16) 0.0241(11) 0.0369(13) -0.0051(10) -0.0024(11) -0.0186(11)
C11 0.0394(13) 0.0280(12) 0.0388(13) -0.0100(10) 0.0038(10) -0.0191(10)
C12 0.0220(10) 0.0300(12) 0.0366(12) -0.0129(10) -0.0002(9) -0.0080(9)
C13 0.0377(13) 0.0377(13) 0.0488(15) -0.0103(11) -0.0112(11) -0.0166(11)
C14 0.071(2) 0.0536(18) 0.0547(18) -0.0270(14) -0.0073(15) -0.0239(15)
C15 0.0258(11) 0.0295(12) 0.0326(12) -0.0062(9) -0.0049(9) -0.0066(9)
C16 0.0412(14) 0.0452(15) 0.0365(13) -0.0077(11) -0.0107(11) -0.0140(12)
C17 0.0452(15) 0.0524(16) 0.0330(13) 0.0000(12) -0.0134(11) -0.0117(13)
C18 0.0384(13) 0.0371(13) 0.0365(13) 0.0060(11) -0.0074(10) -0.0105(11)
C19 0.0303(12) 0.0296(12) 0.0365(12) -0.0047(10) -0.0032(9) -0.0103(9)
C20 0.0206(10) 0.0249(11) 0.0283(11) -0.0048(9) -0.0029(8) -0.0016(8)

loop_
_atom_type_symbol
_atom_type_description
_atom_type_scat_dispersion_real
_atom_type_scat_dispersion_imag
_atom_type_scat_source
C C 0.0033 0.0016 'International Tables Vol C Tables 4.2.6.8 and 6.1.1.4'
H H 0.0000 0.0000 'International Tables Vol C Tables 4.2.6.8 and 6.1.1.4'
Cl Cl 0.1484 0.1585 'International Tables Vol C Tables 4.2.6.8 and 6.1.1.4'
Co Co 0.3494 0.9721 'International Tables Vol C Tables 4.2.6.8 and 6.1.1.4'
N N 0.0061 0.0033 'International Tables Vol C Tables 4.2.6.8 and 6.1.1.4'
O O 0.0106 0.0060 'International Tables Vol C Tables 4.2.6.8 and 6.1.1.4'

loop_
_geom_angle_atom_site_label_1
_geom_angle_atom_site_label_2
_geom_angle_atom_site_label_3
_geom_angle
_geom_angle_site_symmetry_1
_geom_angle_site_symmetry_3
Co2 Co1 Co2 180.0 2_667 .
Cl1 Co1 Co2 121.22(2) . .
Cl1 Co1 Co2 58.78(2) 2_667 .
Cl1 Co1 Co2 58.78(2) . 2_667
Cl1 Co1 Co2 121.22(2) 2_667 2_667
Cl1 Co1 Cl1 180.00(3) . 2_667
O1 Co1 Co2 42.08(4) . .
O1 Co1 Co2 137.92(4) 2_667 .
O1 Co1 Co2 42.08(4) 2_667 2_667
O1 Co1 Co2 137.92(4) . 2_667
O1 Co1 Cl1 84.00(4) 2_667 .
O1 Co1 Cl1 96.00(4) 2_667 2_667
O1 Co1 Cl1 96.00(4) . .
O1 Co1 Cl1 84.00(4) . 2_667
O1 Co1 O1 180.0 2_667 .
O2 Co1 Co2 138.09(4) . 2_667
O2 Co1 Co2 41.91(4) 2_667 2_667
O2 Co1 Co2 138.09(4) 2_667 .
O2 Co1 Co2 41.91(4) . .
O2 Co1 Cl1 95.63(4) 2_667 2_667
O2 Co1 Cl1 95.63(4) . .
O2 Co1 Cl1 84.37(4) 2_667 .
O2 Co1 Cl1 84.37(4) . 2_667
O2 Co1 O1 71.03(6) . .
O2 Co1 O1 108.97(6) 2_667 .
O2 Co1 O1 71.03(6) 2_667 2_667
O2 Co1 O1 108.97(6) . 2_667
O2 Co1 O2 180.0 2_667 .
Cl1 Co2 Co1 52.87(2) 2_667 .
O1 Co2 Co1 49.57(4) . .
O1 Co2 Cl1 84.56(5) . 2_667
O2 Co2 Co1 49.17(4) . .
O2 Co2 Cl1 84.78(5) . 2_667
O2 Co2 O1 82.43(6) . .
O2 Co2 N2 94.55(7) . .
N1 Co2 Co1 127.58(6) . .
N1 Co2 Cl1 94.15(6) . 2_667
N1 Co2 O1 93.94(7) . .
N1 Co2 O2 176.29(7) . .
N1 Co2 N2 89.13(8) . .
N2 Co2 Co1 130.67(5) . .
N2 Co2 Cl1 99.28(6) . 2_667
N2 Co2 O1 174.92(7) . .
Co1 Cl1 Co2 68.354(16) . 2_667
Co2 O1 Co1 88.35(6) . .
C1 O1 Co1 139.05(13) . .
C1 O1 Co2 126.14(14) . .
Co2 O2 Co1 88.92(6) . .
C20 O2 Co1 126.53(13) . .
C20 O2 Co2 126.90(13) . .
C7 N1 Co2 128.28(16) . .
C7 N1 C10 122.0(2) . .
C10 N1 Co2 108.41(14) . .
C11 N2 Co2 110.54(14) . .
C12 N2 Co2 129.30(15) . .
C12 N2 C11 120.04(19) . .
O1 C1 C2 118.0(2) . .
O1 C1 C6 122.9(2) . .
C2 C1 C6 119.1(2) . .
C1 C2 H2 119.3 . .
C3 C2 C1 121.5(2) . .
C3 C2 H2 119.3 . .
C2 C3 H3 119.9 . .
C2 C3 C4 120.1(2) . .
C4 C3 H3 119.9 . .
C3 C4 H4 120.1 . .
C5 C4 C3 119.9(2) . .
C5 C4 H4 120.1 . .
C4 C5 H5 118.8 . .
C4 C5 C6 122.4(3) . .
C6 C5 H5 118.8 . .
C1 C6 C7 123.0(2) . .
C5 C6 C1 117.0(2) . .
C5 C6 C7 120.0(2) . .
N1 C7 C6 121.7(2) . .
N1 C7 C8 119.8(2) . .
C6 C7 C8 118.4(2) . .
C7 C8 H8A 108.9 . .
C7 C8 H8B 108.9 . .
H8A C8 H8B 107.7 . .
C9 C8 C7 113.2(2) . .
C9 C8 H8A 108.9 . .
C9 C8 H8B 108.9 . .
C8 C9 H9A 109.5 . .
C8 C9 H9B 109.5 . .
C8 C9 H9C 109.5 . .
H9A C9 H9B 109.5 . .
H9A C9 H9C 109.5 . .
H9B C9 H9C 109.5 . .
N1 C10 H10A 110.0 . .
N1 C10 H10B 110.0 . .
N1 C10 C11 108.61(19) . .
H10A C10 H10B 108.3 . .
C11 C10 H10A 110.0 . .
C11 C10 H10B 110.0 . .
N2 C11 C10 108.33(18) . .
N2 C11 H11A 110.0 . .
N2 C11 H11B 110.0 . .
C10 C11 H11A 110.0 . .
C10 C11 H11B 110.0 . .
H11A C11 H11B 108.4 . .
N2 C12 C13 120.5(2) . .
N2 C12 C15 121.03(19) . .
C15 C12 C13 118.4(2) . .
C12 C13 H13A 109.1 . .
C12 C13 H13B 109.1 . .
C12 C13 C14 112.7(2) . .
H13A C13 H13B 107.8 . .
C14 C13 H13A 109.1 . .
C14 C13 H13B 109.1 . .
C13 C14 H14A 109.5 . .
C13 C14 H14B 109.5 . .
C13 C14 H14C 109.5 . .
H14A C14 H14B 109.5 . .
H14A C14 H14C 109.5 . .
H14B C14 H14C 109.5 . .
C16 C15 C12 119.4(2) . .
C20 C15 C12 124.2(2) . .
C20 C15 C16 116.4(2) . .
C15 C16 H16 118.6 . .
C17 C16 C15 122.9(2) . .
C17 C16 H16 118.6 . .
C16 C17 H17 120.1 . .
C16 C17 C18 119.7(2) . .
C18 C17 H17 120.1 . .
C17 C18 H18 120.2 . .
C19 C18 C17 119.6(2) . .
C19 C18 H18 120.2 . .
C18 C19 H19 119.0 . .
C18 C19 C20 122.0(2) . .
C20 C19 H19 119.0 . .
O2 C20 C15 123.58(19) . .
O2 C20 C19 116.97(19) . .
C19 C20 C15 119.4(2) . .

loop_
_geom_bond_atom_site_label_1
_geom_bond_atom_site_label_2
_geom_bond_distance
_geom_bond_site_symmetry_2
Co1 Co2 2.8105(6) 2_667
Co1 Co2 2.8105(6) .
Co1 Cl1 2.4106(8) .
Co1 Cl1 2.4106(8) 2_667
Co1 O1 2.1401(15) .
Co1 O1 2.1401(15) 2_667
Co1 O2 2.1268(15) .
Co1 O2 2.1268(15) 2_667
Co2 Cl1 2.5858(8) 2_667
Co2 O1 1.8843(15) .
Co2 O2 1.8776(15) .
Co2 N1 1.8771(19) .
Co2 N2 1.8818(18) .
Cl1 Co2 2.5858(9) 2_667
O1 C1 1.326(3) .
O2 C20 1.328(2) .
N1 C7 1.300(3) .
N1 C10 1.473(3) .
N2 C11 1.478(3) .
N2 C12 1.298(3) .
C1 C2 1.407(3) .
C1 C6 1.422(3) .
C2 H2 0.9300 .
C2 C3 1.367(3) .
C3 H3 0.9300 .
C3 C4 1.382(4) .
C4 H4 0.9300 .
C4 C5 1.368(4) .
C5 H5 0.9300 .
C5 C6 1.415(3) .
C6 C7 1.463(3) .
C7 C8 1.531(3) .
C8 H8A 0.9700 .
C8 H8B 0.9700 .
C8 C9 1.528(4) .
C9 H9A 0.9600 .
C9 H9B 0.9600 .
C9 H9C 0.9600 .
C10 H10A 0.9700 .
C10 H10B 0.9700 .
C10 C11 1.513(3) .
C11 H11A 0.9700 .
C11 H11B 0.9700 .
C12 C13 1.515(3) .
C12 C15 1.478(3) .
C13 H13A 0.9700 .
C13 H13B 0.9700 .
C13 C14 1.528(4) .
C14 H14A 0.9600 .
C14 H14B 0.9600 .
C14 H14C 0.9600 .
C15 C16 1.420(3) .
C15 C20 1.415(3) .
C16 H16 0.9300 .
C16 C17 1.367(4) .
C17 H17 0.9300 .
C17 C18 1.385(4) .
C18 H18 0.9300 .
C18 C19 1.368(3) .
C19 H19 0.9300 .
C19 C20 1.403(3) .

loop_
_geom_torsion_atom_site_label_1
_geom_torsion_atom_site_label_2
_geom_torsion_atom_site_label_3
_geom_torsion_atom_site_label_4
_geom_torsion
_geom_torsion_site_symmetry_1
_geom_torsion_site_symmetry_4
Co1 Co2 O1 C1 156.16(19) . .
Co1 Co2 O2 C20 -136.92(18) . .
Co1 Co2 N1 C7 -42.3(2) . .
Co1 Co2 N1 C10 124.90(14) . .
Co1 Co2 N2 C11 -146.27(11) . .
Co1 Co2 N2 C12 37.8(2) . .
Co1 O1 C1 C2 -56.3(3) . .
Co1 O1 C1 C6 123.4(2) . .
Co1 O2 C20 C15 -129.35(18) . .
Co1 O2 C20 C19 52.4(2) . .
Co2 Co1 Co2 Cl1 43(100) 2_667 2_667
Co2 Co1 Co2 O1 -76(100) 2_667 .
Co2 Co1 Co2 O2 164(100) 2_667 .
Co2 Co1 Co2 N1 -19(100) 2_667 .
Co2 Co1 Co2 N2 111(100) 2_667 .
Co2 Co1 Cl1 Co2 180.0 . 2_667
Co2 Co1 O1 Co2 180.0 2_667 .
Co2 Co1 O1 C1 -150.1(2) . .
Co2 Co1 O1 C1 29.9(2) 2_667 .
Co2 Co1 O2 Co2 180.0 2_667 .
Co2 Co1 O2 C20 137.18(18) . .
Co2 Co1 O2 C20 -42.82(18) 2_667 .
Co2 O1 C1 C2 161.77(16) . .
Co2 O1 C1 C6 -18.5(3) . .
Co2 O2 C20 C15 -7.5(3) . .
Co2 O2 C20 C19 174.24(14) . .
Co2 N1 C7 C6 -12.6(3) . .
Co2 N1 C7 C8 166.68(16) . .
Co2 N1 C10 C11 37.6(2) . .
Co2 N2 C11 C10 25.6(2) . .
Co2 N2 C12 C13 176.01(15) . .
Co2 N2 C12 C15 -5.1(3) . .
Cl1 Co1 Co2 Cl1 180.0 . 2_667
Cl1 Co1 Co2 O1 60.73(6) . .
Cl1 Co1 Co2 O1 -119.27(6) 2_667 .
Cl1 Co1 Co2 O2 -59.77(6) . .
Cl1 Co1 Co2 O2 120.23(6) 2_667 .
Cl1 Co1 Co2 N1 117.93(7) . .
Cl1 Co1 Co2 N1 -62.07(7) 2_667 .
Cl1 Co1 Co2 N2 67.41(7) 2_667 .
Cl1 Co1 Co2 N2 -112.59(7) . .
Cl1 Co1 Cl1 Co2 -24(100) 2_667 2_667
Cl1 Co1 O1 Co2 -131.40(5) . .
Cl1 Co1 O1 Co2 48.60(5) 2_667 .
Cl1 Co1 O1 C1 -101.5(2) 2_667 .
Cl1 Co1 O1 C1 78.5(2) . .
Cl1 Co1 O2 Co2 132.06(5) . .
Cl1 Co1 O2 Co2 -47.94(5) 2_667 .
Cl1 Co1 O2 C20 89.24(16) 2_667 .
Cl1 Co1 O2 C20 -90.76(16) . .
Cl1 Co2 O1 Co1 -44.32(4) 2_667 .
Cl1 Co2 O1 C1 111.84(16) 2_667 .
Cl1 Co2 O2 Co1 43.76(4) 2_667 .
Cl1 Co2 O2 C20 -93.16(16) 2_667 .
Cl1 Co2 N1 C7 -87.2(2) 2_667 .
Cl1 Co2 N1 C10 79.97(15) 2_667 .
Cl1 Co2 N2 C11 -98.04(13) 2_667 .
Cl1 Co2 N2 C12 86.08(19) 2_667 .
O1 Co1 Co2 Cl1 -60.73(6) 2_667 2_667
O1 Co1 Co2 Cl1 119.27(6) . 2_667
O1 Co1 Co2 O1 180.000(1) 2_667 .
O1 Co1 Co2 O2 -120.50(9) . .
O1 Co1 Co2 O2 59.50(9) 2_667 .
O1 Co1 Co2 N1 57.19(9) . .
O1 Co1 Co2 N1 -122.81(9) 2_667 .
O1 Co1 Co2 N2 6.68(9) 2_667 .
O1 Co1 Co2 N2 -173.32(9) . .
O1 Co1 Cl1 Co2 36.00(4) 2_667 2_667
O1 Co1 Cl1 Co2 -144.00(4) . 2_667
O1 Co1 O1 Co2 112(100) 2_667 .
O1 Co1 O1 C1 -38(100) 2_667 .
O1 Co1 O2 Co2 -142.37(5) 2_667 .
O1 Co1 O2 Co2 37.63(5) . .
O1 Co1 O2 C20 174.82(17) . .
O1 Co1 O2 C20 -5.18(17) 2_667 .
O1 Co2 O2 Co1 -41.42(6) . .
O1 Co2 O2 C20 -178.34(16) . .
O1 Co2 N1 C7 -2.4(2) . .
O1 Co2 N1 C10 164.78(15) . .
O1 Co2 N2 C11 123.2(7) . .
O1 Co2 N2 C12 -52.7(8) . .
O1 C1 C2 C3 -178.2(2) . .
O1 C1 C6 C5 178.9(2) . .
O1 C1 C6 C7 -0.3(3) . .
O2 Co1 Co2 Cl1 -120.23(6) . 2_667
O2 Co1 Co2 Cl1 59.77(6) 2_667 2_667
O2 Co1 Co2 O1 120.50(9) . .
O2 Co1 Co2 O1 -59.50(9) 2_667 .
O2 Co1 Co2 O2 180.0 2_667 .
O2 Co1 Co2 N1 -2.31(9) 2_667 .
O2 Co1 Co2 N1 177.69(9) . .
O2 Co1 Co2 N2 127.18(9) 2_667 .
O2 Co1 Co2 N2 -52.82(9) . .
O2 Co1 Cl1 Co2 144.56(4) . 2_667
O2 Co1 Cl1 Co2 -35.44(4) 2_667 2_667
O2 Co1 O1 Co2 142.51(6) 2_667 .
O2 Co1 O1 Co2 -37.49(6) . .
O2 Co1 O1 C1 -7.6(2) 2_667 .
O2 Co1 O1 C1 172.4(2) . .
O2 Co1 O2 Co2 -47(100) 2_667 .
O2 Co1 O2 C20 90(100) 2_667 .
O2 Co2 O1 Co1 41.12(6) . .
O2 Co2 O1 C1 -162.72(17) . .
O2 Co2 N1 C7 -14.2(12) . .
O2 Co2 N1 C10 153.0(11) . .
O2 Co2 N2 C11 176.52(14) . .
O2 Co2 N2 C12 0.64(19) . .
N1 Co2 O1 Co1 -138.11(7) . .
N1 Co2 O1 C1 18.04(17) . .
N1 Co2 O2 Co1 -29.5(11) . .
N1 Co2 O2 C20 -166.5(11) . .
N1 Co2 N2 C11 -3.98(14) . .
N1 Co2 N2 C12 -179.86(19) . .
N1 C7 C8 C9 87.1(3) . .
N1 C10 C11 N2 -41.1(2) . .
N2 Co2 O1 Co1 94.9(7) . .
N2 Co2 O1 C1 -109.0(7) . .
N2 Co2 O2 Co1 142.69(6) . .
N2 Co2 O2 C20 5.76(17) . .
N2 Co2 N1 C7 173.5(2) . .
N2 Co2 N1 C10 -19.27(15) . .
N2 C12 C13 C14 91.2(3) . .
N2 C12 C15 C16 -173.6(2) . .
N2 C12 C15 C20 4.4(3) . .
C1 C2 C3 C4 -1.4(4) . .
C1 C6 C7 N1 16.4(3) . .
C1 C6 C7 C8 -162.8(2) . .
C2 C1 C6 C5 -1.4(3) . .
C2 C1 C6 C7 179.4(2) . .
C2 C3 C4 C5 -0.1(4) . .
C3 C4 C5 C6 0.8(4) . .
C4 C5 C6 C1 0.0(4) . .
C4 C5 C6 C7 179.2(3) . .
C5 C6 C7 N1 -162.8(2) . .
C5 C6 C7 C8 18.0(3) . .
C6 C1 C2 C3 2.1(3) . .
C6 C7 C8 C9 -93.6(3) . .
C7 N1 C10 C11 -154.2(2) . .
C10 N1 C7 C6 -178.2(2) . .
C10 N1 C7 C8 1.0(3) . .
C11 N2 C12 C13 0.5(3) . .
C11 N2 C12 C15 179.35(19) . .
C12 N2 C11 C10 -158.1(2) . .
C12 C15 C16 C17 178.1(2) . .
C12 C15 C20 O2 2.1(3) . .
C12 C15 C20 C19 -179.7(2) . .
C13 C12 C15 C16 5.3(3) . .
C13 C12 C15 C20 -176.7(2) . .
C15 C12 C13 C14 -87.8(3) . .
C15 C16 C17 C18 1.2(4) . .
C16 C15 C20 O2 -179.80(19) . .
C16 C15 C20 C19 -1.6(3) . .
C16 C17 C18 C19 -0.5(4) . .
C17 C18 C19 C20 -1.2(4) . .
C18 C19 C20 O2 -179.4(2) . .
C18 C19 C20 C15 2.3(3) . .
C20 C15 C16 C17 0.0(4) . .
